data_4082785
loop_
_publ_author_name
'Liu, Jing-Jing'
'Lin, Yue-Jian'
'Jin, Guo-Xin'

_publ_section_title
;
 Box-like Heterometallic Macrocycles Derived from Bis-Terpyridine
 Metalloligands
;
_journal_issue 5
_journal_name_full Organometallics
_journal_page_first 1283
_journal_paper_doi 10.1021/om500093p
_journal_volume 33
_journal_year 2014
_chemical_formula_sum 'C176 H172 Cu2 F36 Ir4 N16 O24 P4 S4'
_chemical_formula_weight 4727.30
_chemical_name_systematic
; 
 ? 
;
_space_group_IT_number 14
_symmetry_cell_setting monoclinic
_symmetry_space_group_name_Hall '-P 2yn'
_symmetry_space_group_name_H-M 'P 1 21/n 1'
_atom_sites_solution_hydrogens geom
_atom_sites_solution_primary direct
_atom_sites_solution_secondary difmap
_audit_creation_method SHELXL-97
_cell_angle_alpha 90.00
_cell_angle_beta 104.224(2)
_cell_angle_gamma 90.00
_cell_formula_units_Z 2
_cell_length_a 16.1245(18)
_cell_length_b 29.342(3)
_cell_length_c 20.812(2)
_cell_measurement_reflns_used 9898
_cell_measurement_temperature 173(2)
_cell_measurement_theta_max 27.02
_cell_measurement_theta_min 2.23
_cell_volume 9544.8(17)
_computing_cell_refinement 'Bruker SAINT'
_computing_data_collection 'Bruker APEX2'
_computing_data_reduction 'Bruker SAINT'
_computing_molecular_graphics 'Bruker SHELXTL'
_computing_publication_material 'Bruker SHELXTL'
_computing_structure_refinement 'SHELXL-97 (Sheldrick, 1997)'
_computing_structure_solution 'SHELXS-97 (Sheldrick, 1990)'
_diffrn_ambient_temperature 173(2)
_diffrn_measured_fraction_theta_full 0.995
_diffrn_measured_fraction_theta_max 0.995
_diffrn_measurement_device_type 'Bruker APEX-II CCD'
_diffrn_measurement_method '\f and \w scans'
_diffrn_radiation_monochromator graphite
_diffrn_radiation_source 'fine-focus sealed tube'
_diffrn_radiation_type MoK\a
_diffrn_radiation_wavelength 0.71073
_diffrn_reflns_av_R_equivalents 0.0428
_diffrn_reflns_av_sigmaI/netI 0.0500
_diffrn_reflns_limit_h_max 19
_diffrn_reflns_limit_h_min -19
_diffrn_reflns_limit_k_max 34
_diffrn_reflns_limit_k_min -28
_diffrn_reflns_limit_l_max 24
_diffrn_reflns_limit_l_min -24
_diffrn_reflns_number 56481
_diffrn_reflns_theta_full 25.01
_diffrn_reflns_theta_max 25.01
_diffrn_reflns_theta_min 1.22
_diffrn_standards_decay_% 5.34
_exptl_absorpt_coefficient_mu 3.177
_exptl_absorpt_correction_T_max 0.7214
_exptl_absorpt_correction_T_min 0.4809
_exptl_absorpt_correction_type multi-scan
_exptl_absorpt_process_details sadabs
_exptl_crystal_colour red
_exptl_crystal_density_diffrn 1.645
_exptl_crystal_density_method 'not measured'
_exptl_crystal_description prism
_exptl_crystal_F_000 4692
_exptl_crystal_size_max 0.27
_exptl_crystal_size_mid 0.12
_exptl_crystal_size_min 0.11
_platon_squeeze_details ' '
_refine_diff_density_max 6.183
_refine_diff_density_min -1.824
_refine_diff_density_rms 0.191
_refine_ls_extinction_method none
_refine_ls_goodness_of_fit_ref 1.071
_refine_ls_hydrogen_treatment constr
_refine_ls_matrix_type full
_refine_ls_number_parameters 1178
_refine_ls_number_reflns 16756
_refine_ls_number_restraints 90
_refine_ls_restrained_S_all 1.078
_refine_ls_R_factor_all 0.0890
_refine_ls_R_factor_gt 0.0655
_refine_ls_shift/su_max 0.002
_refine_ls_shift/su_mean 0.000
_refine_ls_structure_factor_coef Fsqd
_refine_ls_weighting_details 'calc w=1/[\s^2^(Fo^2^)+(0.1154P)^2^+46.1282P] where P=(Fo^2^+2Fc^2^)/3'
_refine_ls_weighting_scheme calc
_refine_ls_wR_factor_gt 0.1850
_refine_ls_wR_factor_ref 0.2007
_reflns_number_gt 12089
_reflns_number_total 16756
_reflns_threshold_expression >2sigma(I)
_cod_data_source_file om500093p_si_002.cif
_cod_data_source_block 3a
_cod_depositor_comments
;
The following automatic conversions were performed:

'_symmetry_cell_setting' value 'Monoclinic' changed to 'monoclinic'
according to
/usr/data/users/saulius/crontab/automatic-downloads/current/ACS/lib/dictionaries/cif_core.dic
dictionary named 'cif_core.dic' version 2.4.2 from 2011-04-26.

Automatic conversion script
Id: cif_fix_values 2281 2013-09-26 08:29:07Z andrius 
;
_cod_original_cell_volume 9544.7(19)
_cod_original_sg_symbol_H-M P2(1)/n
_cod_database_code 4082785

loop_
_symmetry_equiv_pos_as_xyz
'x, y, z'
'-x+1/2, y+1/2, -z+1/2'
'-x, -y, -z'
'x-1/2, -y-1/2, z-1/2'

loop_
_atom_site_label
_atom_site_type_symbol
_atom_site_fract_x
_atom_site_fract_y
_atom_site_fract_z
_atom_site_U_iso_or_equiv
_atom_site_adp_type
_atom_site_occupancy
_atom_site_symmetry_multiplicity
_atom_site_calc_flag
_atom_site_refinement_flags
_atom_site_disorder_assembly
_atom_site_disorder_group
Ir1 Ir 0.26706(2) 0.644265(12) 0.476737(18) 0.03336(13) Uani 1 1 d . . .
Ir2 Ir 0.05800(2) 0.639463(12) 0.810765(19) 0.03504(13) Uani 1 1 d . . .
Cu1 Cu 0.09383(7) 0.99976(3) 0.32707(5) 0.0296(3) Uani 1 1 d . . .
N1 N 0.0951(5) 1.0009(3) 0.4306(4) 0.0329(17) Uani 1 1 d . . .
N2 N 0.1239(4) 0.9364(2) 0.3520(3) 0.0291(16) Uani 1 1 d . . .
N3 N 0.1104(5) 0.9718(2) 0.2357(3) 0.0313(17) Uani 1 1 d . . .
N4 N 0.2261(5) 0.7114(3) 0.4506(4) 0.0343(17) Uani 1 1 d . . .
N5 N 0.2182(4) 1.0337(2) 0.3512(4) 0.0295(16) Uani 1 1 d . . .
N6 N 0.0630(4) 1.0634(2) 0.3044(3) 0.0274(16) Uani 1 1 d . . .
N7 N -0.0470(5) 0.9963(3) 0.2896(4) 0.0351(18) Uani 1 1 d . . .
N8 N -0.0393(5) 1.2921(3) 0.2218(4) 0.0367(18) Uani 1 1 d . . .
O1 O 0.1459(4) 0.6362(2) 0.4931(3) 0.0339(14) Uani 1 1 d . . .
O2 O 0.2970(4) 0.6689(2) 0.5722(3) 0.0366(15) Uani 1 1 d . . .
O3 O 0.1757(4) 0.6477(2) 0.7917(3) 0.0322(14) Uani 1 1 d . . .
O4 O 0.0166(4) 0.6249(2) 0.7109(3) 0.0360(15) Uani 1 1 d . . .
O5 O 0.2298(7) 0.7195(3) 0.2037(6) 0.089(3) Uani 1 1 d . . .
O6 O 0.2750(6) 0.7965(4) 0.2304(5) 0.086(3) Uani 1 1 d . . .
O7 O 0.1274(5) 0.7780(3) 0.2023(5) 0.074(3) Uani 1 1 d . . .
P1 P 0.88475(19) 0.58200(11) 0.01911(17) 0.0555(8) Uani 1 1 d . . .
P2 P 0.3898(2) 0.42403(11) 0.58051(14) 0.0514(7) Uani 1 1 d . . .
S1 S 0.2088(2) 0.76580(11) 0.19655(17) 0.0611(8) Uani 1 1 d . . .
F1 F 0.9416(5) 0.6257(3) 0.0199(4) 0.075(2) Uani 1 1 d . . .
F2 F 0.8177(5) 0.6098(3) 0.0515(4) 0.091(3) Uani 1 1 d . . .
F3 F 0.8305(4) 0.5941(3) -0.0536(3) 0.070(2) Uani 1 1 d . . .
F4 F 0.8251(5) 0.5377(3) 0.0194(5) 0.098(3) Uani 1 1 d . . .
F5 F 0.9491(5) 0.5538(3) -0.0115(4) 0.083(2) Uani 1 1 d . . .
F6 F 0.9384(5) 0.5697(3) 0.0941(4) 0.090(3) Uani 1 1 d . . .
F7 F 0.4516(5) 0.4443(3) 0.5375(3) 0.079(2) Uani 1 1 d . . .
F8 F 0.3591(5) 0.3842(3) 0.5267(4) 0.074(2) Uani 1 1 d . . .
F9 F 0.4676(6) 0.3938(3) 0.6190(4) 0.096(3) Uani 1 1 d . . .
F10 F 0.3305(5) 0.4011(3) 0.6236(4) 0.076(2) Uani 1 1 d . . .
F11 F 0.4189(5) 0.4631(3) 0.6338(3) 0.071(2) Uani 1 1 d . . .
F12 F 0.3133(5) 0.4545(3) 0.5416(4) 0.092(3) Uani 1 1 d . . .
F13 F 0.2766(8) 0.7679(5) 0.0956(6) 0.147(5) Uani 1 1 d . . .
F14 F 0.1423(10) 0.7529(6) 0.0721(6) 0.170(6) Uani 1 1 d . . .
F15 F 0.1860(9) 0.8201(4) 0.0944(6) 0.143(5) Uani 1 1 d . . .
C1 C 0.1232(5) 0.6368(3) 0.5477(5) 0.031(2) Uani 1 1 d . . .
C2 C 0.1759(5) 0.6468(3) 0.6123(4) 0.0275(19) Uani 1 1 d . . .
C3 C 0.2611(5) 0.6606(3) 0.6200(4) 0.0297(19) Uani 1 1 d . . .
C4 C 0.3169(6) 0.6662(3) 0.6853(4) 0.031(2) Uani 1 1 d . . .
C5 C 0.4027(6) 0.6771(4) 0.6924(5) 0.041(2) Uani 1 1 d . . .
H5 H 0.4235 0.6820 0.6540 0.049 Uiso 1 1 calc R . .
C6 C 0.4571(6) 0.6807(4) 0.7535(5) 0.049(3) Uani 1 1 d . . .
H6 H 0.5157 0.6877 0.7576 0.059 Uiso 1 1 calc R . .
C7 C 0.4267(7) 0.6740(4) 0.8101(5) 0.051(3) Uani 1 1 d . . .
H7 H 0.4648 0.6768 0.8527 0.061 Uiso 1 1 calc R . .
C8 C 0.3441(6) 0.6638(3) 0.8047(5) 0.038(2) Uani 1 1 d . . .
H8 H 0.3240 0.6595 0.8436 0.046 Uiso 1 1 calc R . .
C9 C 0.2867(6) 0.6596(3) 0.7414(4) 0.031(2) Uani 1 1 d . . .
C10 C 0.1957(6) 0.6502(3) 0.7346(4) 0.0281(19) Uani 1 1 d . . .
C11 C 0.1405(5) 0.6427(3) 0.6713(4) 0.0266(18) Uani 1 1 d . . .
C12 C 0.0545(6) 0.6302(3) 0.6643(5) 0.031(2) Uani 1 1 d . . .
C13 C 0.0002(6) 0.6232(3) 0.5981(5) 0.042(2) Uani 1 1 d . . .
C14 C -0.0848(7) 0.6123(5) 0.5879(6) 0.062(3) Uani 1 1 d . . .
H14 H -0.1081 0.6085 0.6253 0.075 Uiso 1 1 calc R . .
C15 C -0.1368(9) 0.6069(6) 0.5264(7) 0.086(5) Uani 1 1 d . . .
H15 H -0.1960 0.6011 0.5217 0.103 Uiso 1 1 calc R . .
C16 C -0.1063(8) 0.6095(6) 0.4728(7) 0.079(4) Uani 1 1 d . . .
H16 H -0.1429 0.6036 0.4303 0.095 Uiso 1 1 calc R . .
C17 C -0.0221(7) 0.6207(5) 0.4786(6) 0.061(3) Uani 1 1 d . . .
H17 H -0.0009 0.6244 0.4401 0.074 Uiso 1 1 calc R . .
C18 C 0.0324(6) 0.6266(4) 0.5418(5) 0.041(2) Uani 1 1 d . . .
C19 C 0.0886(6) 1.0368(4) 0.4681(5) 0.044(2) Uani 1 1 d . . .
H19 H 0.0743 1.0656 0.4477 0.052 Uiso 1 1 calc R . .
C20 C 0.1017(6) 1.0332(4) 0.5344(5) 0.047(3) Uani 1 1 d . . .
H20 H 0.0965 1.0593 0.5602 0.056 Uiso 1 1 calc R . .
C21 C 0.1222(7) 0.9923(4) 0.5637(6) 0.054(3) Uani 1 1 d . . .
H21 H 0.1321 0.9897 0.6104 0.065 Uiso 1 1 calc R . .
C22 C 0.1288(7) 0.9547(4) 0.5265(5) 0.049(3) Uani 1 1 d . . .
H22 H 0.1424 0.9257 0.5465 0.059 Uiso 1 1 calc R . .
C23 C 0.1152(5) 0.9602(3) 0.4598(4) 0.032(2) Uani 1 1 d . . .
C24 C 0.1265(5) 0.9230(3) 0.4137(4) 0.0311(19) Uani 1 1 d . . .
C25 C 0.1452(6) 0.8782(4) 0.4337(5) 0.039(2) Uani 1 1 d . . .
H25 H 0.1477 0.8691 0.4779 0.047 Uiso 1 1 calc R . .
C26 C 0.1600(5) 0.8473(3) 0.3877(5) 0.033(2) Uani 1 1 d . . .
C27 C 0.1571(5) 0.8612(3) 0.3232(5) 0.031(2) Uani 1 1 d . . .
H27 H 0.1679 0.8402 0.2914 0.038 Uiso 1 1 calc R . .
C28 C 0.1378(5) 0.9069(3) 0.3064(4) 0.0308(19) Uani 1 1 d . . .
C29 C 0.1307(6) 0.9268(3) 0.2397(4) 0.032(2) Uani 1 1 d . . .
C30 C 0.1451(6) 0.9028(4) 0.1866(5) 0.041(2) Uani 1 1 d . . .
H30 H 0.1587 0.8713 0.1905 0.049 Uiso 1 1 calc R . .
C31 C 0.1393(7) 0.9251(4) 0.1288(5) 0.052(3) Uani 1 1 d . . .
H31 H 0.1517 0.9094 0.0923 0.063 Uiso 1 1 calc R . .
C32 C 0.1153(7) 0.9712(4) 0.1222(5) 0.042(2) Uani 1 1 d . . .
H32 H 0.1089 0.9869 0.0813 0.050 Uiso 1 1 calc R . .
C33 C 0.1017(6) 0.9924(3) 0.1765(5) 0.037(2) Uani 1 1 d . . .
H33 H 0.0851 1.0236 0.1727 0.045 Uiso 1 1 calc R . .
C34 C 0.1677(6) 0.7199(4) 0.3952(5) 0.046(3) Uani 1 1 d . . .
H34 H 0.1391 0.6950 0.3700 0.055 Uiso 1 1 calc R . .
C35 C 0.1469(7) 0.7631(3) 0.3728(5) 0.050(3) Uani 1 1 d . . .
H35 H 0.1063 0.7676 0.3317 0.060 Uiso 1 1 calc R . .
C36 C 0.1833(5) 0.7999(3) 0.4084(5) 0.032(2) Uani 1 1 d . . .
C37 C 0.2426(7) 0.7910(4) 0.4666(5) 0.047(3) Uani 1 1 d . . .
H37 H 0.2694 0.8154 0.4938 0.057 Uiso 1 1 calc R . .
C38 C 0.2633(7) 0.7468(3) 0.4856(5) 0.043(2) Uani 1 1 d . . .
H38 H 0.3059 0.7414 0.5254 0.051 Uiso 1 1 calc R . .
C39 C 0.2952(6) 1.0164(3) 0.3819(5) 0.040(2) Uani 1 1 d . . .
H39 H 0.2993 0.9847 0.3910 0.048 Uiso 1 1 calc R . .
C40 C 0.3677(6) 1.0422(4) 0.4006(5) 0.045(3) Uani 1 1 d . . .
H40 H 0.4212 1.0287 0.4211 0.054 Uiso 1 1 calc R . .
C41 C 0.3607(7) 1.0883(4) 0.3889(6) 0.053(3) Uani 1 1 d . . .
H41 H 0.4101 1.1071 0.4013 0.063 Uiso 1 1 calc R . .
C42 C 0.2830(6) 1.1074(3) 0.3594(5) 0.041(2) Uani 1 1 d . . .
H42 H 0.2775 1.1393 0.3518 0.050 Uiso 1 1 calc R . .
C43 C 0.2126(6) 1.0788(3) 0.3412(4) 0.0313(19) Uani 1 1 d . . .
C44 C 0.1247(5) 1.0955(3) 0.3120(4) 0.0282(19) Uani 1 1 d . . .
C45 C 0.1045(6) 1.1393(3) 0.2950(4) 0.031(2) Uani 1 1 d . . .
H45 H 0.1493 1.1609 0.2990 0.037 Uiso 1 1 calc R . .
C46 C 0.0194(6) 1.1540(3) 0.2718(4) 0.034(2) Uani 1 1 d . . .
C47 C -0.0437(6) 1.1198(3) 0.2660(4) 0.0291(19) Uani 1 1 d . . .
H47 H -0.1026 1.1274 0.2508 0.035 Uiso 1 1 calc R . .
C48 C -0.0202(5) 1.0758(3) 0.2823(4) 0.0268(18) Uani 1 1 d . . .
C49 C -0.0827(6) 1.0378(3) 0.2747(4) 0.033(2) Uani 1 1 d . . .
C50 C -0.1697(6) 1.0443(3) 0.2536(5) 0.041(2) Uani 1 1 d . . .
H50 H -0.1935 1.0738 0.2431 0.049 Uiso 1 1 calc R . .
C51 C -0.2220(7) 1.0055(4) 0.2484(6) 0.061(3) Uani 1 1 d . . .
H51 H -0.2825 1.0087 0.2362 0.073 Uiso 1 1 calc R . .
C52 C -0.1867(8) 0.9635(4) 0.2606(6) 0.061(3) Uani 1 1 d . . .
H52 H -0.2214 0.9369 0.2554 0.073 Uiso 1 1 calc R . .
C53 C -0.0986(8) 0.9606(4) 0.2810(6) 0.053(3) Uani 1 1 d . . .
H53 H -0.0736 0.9312 0.2892 0.063 Uiso 1 1 calc R . .
C54 C 0.0325(6) 1.2813(3) 0.2685(4) 0.035(2) Uani 1 1 d . . .
H54 H 0.0705 1.3046 0.2895 0.041 Uiso 1 1 calc R . .
C55 C 0.0503(6) 1.2360(3) 0.2856(5) 0.036(2) Uani 1 1 d . . .
H55 H 0.0999 1.2289 0.3193 0.044 Uiso 1 1 calc R . .
C56 C -0.0011(6) 1.2014(3) 0.2554(5) 0.035(2) Uani 1 1 d . . .
C57 C -0.0745(6) 1.2139(3) 0.2067(5) 0.037(2) Uani 1 1 d . . .
H57 H -0.1116 1.1911 0.1831 0.045 Uiso 1 1 calc R . .
C58 C -0.0921(6) 1.2593(3) 0.1936(5) 0.039(2) Uani 1 1 d . . .
H58 H -0.1442 1.2674 0.1632 0.047 Uiso 1 1 calc R . .
C59 C 0.3945(6) 0.6285(4) 0.4748(5) 0.048(3) Uani 1 1 d . . .
C60 C 0.3528(6) 0.5882(3) 0.4940(5) 0.041(2) Uani 1 1 d . . .
C61 C 0.2836(7) 0.5774(3) 0.4404(5) 0.045(2) Uani 1 1 d . . .
C62 C 0.2777(8) 0.6095(4) 0.3884(5) 0.055(3) Uani 1 1 d . . .
C63 C 0.3481(7) 0.6409(4) 0.4101(5) 0.042(2) Uani 1 1 d . . .
C64 C 0.4693(7) 0.6511(4) 0.5158(7) 0.064(3) Uani 1 1 d . . .
H64A H 0.5207 0.6406 0.5032 0.097 Uiso 1 1 calc R . .
H64B H 0.4739 0.6439 0.5625 0.097 Uiso 1 1 calc R . .
H64C H 0.4635 0.6842 0.5093 0.097 Uiso 1 1 calc R . .
C65 C 0.3820(9) 0.5633(4) 0.5592(7) 0.069(4) Uani 1 1 d . . .
H65A H 0.3320 0.5527 0.5738 0.104 Uiso 1 1 calc R . .
H65B H 0.4158 0.5839 0.5926 0.104 Uiso 1 1 calc R . .
H65C H 0.4172 0.5371 0.5535 0.104 Uiso 1 1 calc R . .
C66 C 0.2199(8) 0.5389(4) 0.4382(8) 0.070(4) Uani 1 1 d . . .
H66A H 0.2401 0.5115 0.4198 0.105 Uiso 1 1 calc R . .
H66B H 0.1640 0.5479 0.4103 0.105 Uiso 1 1 calc R . .
H66C H 0.2144 0.5325 0.4832 0.105 Uiso 1 1 calc R . .
C67 C 0.2163(9) 0.6068(6) 0.3225(6) 0.081(5) Uani 1 1 d . . .
H67A H 0.2281 0.5794 0.2992 0.121 Uiso 1 1 calc R . .
H67B H 0.2226 0.6339 0.2965 0.121 Uiso 1 1 calc R . .
H67C H 0.1579 0.6054 0.3282 0.121 Uiso 1 1 calc R . .
C68 C 0.3714(10) 0.6785(6) 0.3714(7) 0.080(4) Uani 1 1 d . . .
H68A H 0.4000 0.7025 0.4016 0.121 Uiso 1 1 calc R . .
H68B H 0.3196 0.6909 0.3416 0.121 Uiso 1 1 calc R . .
H68C H 0.4101 0.6673 0.3453 0.121 Uiso 1 1 calc R . .
C69 C -0.0190(7) 0.6452(4) 0.8811(6) 0.047(3) Uani 1 1 d . . .
C70 C -0.0412(7) 0.6057(4) 0.8422(6) 0.054(3) Uani 1 1 d . . .
C71 C 0.0343(9) 0.5755(4) 0.8535(6) 0.059(3) Uani 1 1 d . . .
C72 C 0.0990(8) 0.5978(4) 0.8986(6) 0.055(3) Uani 1 1 d . . .
C73 C 0.0700(8) 0.6411(4) 0.9152(5) 0.049(3) Uani 1 1 d . . .
C74 C -0.0763(8) 0.6842(5) 0.8835(7) 0.072(4) Uani 1 1 d . . .
H74A H -0.1262 0.6827 0.8456 0.108 Uiso 1 1 calc R . .
H74B H -0.0455 0.7128 0.8816 0.108 Uiso 1 1 calc R . .
H74C H -0.0952 0.6831 0.9247 0.108 Uiso 1 1 calc R . .
C75 C -0.1272(9) 0.5942(6) 0.7951(8) 0.087(5) Uani 1 1 d . . .
H75A H -0.1636 0.5788 0.8197 0.130 Uiso 1 1 calc R . .
H75B H -0.1179 0.5740 0.7600 0.130 Uiso 1 1 calc R . .
H75C H -0.1551 0.6222 0.7753 0.130 Uiso 1 1 calc R . .
C76 C 0.0357(12) 0.5312(4) 0.8238(8) 0.088(5) Uani 1 1 d . . .
H76A H 0.0910 0.5266 0.8131 0.133 Uiso 1 1 calc R . .
H76B H -0.0103 0.5293 0.7832 0.133 Uiso 1 1 calc R . .
H76C H 0.0275 0.5076 0.8550 0.133 Uiso 1 1 calc R . .
C77 C 0.1891(9) 0.5795(6) 0.9249(8) 0.089(5) Uani 1 1 d . . .
H77A H 0.1867 0.5504 0.9475 0.134 Uiso 1 1 calc R . .
H77B H 0.2229 0.6014 0.9562 0.134 Uiso 1 1 calc R . .
H77C H 0.2159 0.5749 0.8879 0.134 Uiso 1 1 calc R . .
C78 C 0.1176(11) 0.6735(6) 0.9648(6) 0.088(5) Uani 1 1 d . . .
H78A H 0.1041 0.6679 1.0075 0.132 Uiso 1 1 calc R . .
H78B H 0.1014 0.7047 0.9502 0.132 Uiso 1 1 calc R . .
H78C H 0.1792 0.6694 0.9696 0.132 Uiso 1 1 calc R . .
C79 C 0.2042(11) 0.7767(6) 0.1103(9) 0.086(5) Uani 1 1 d . . .
S2 S 0.0415(7) 0.1626(3) 0.4817(4) 0.111(3) Uani 0.738(10) 1 d PD A 1
O8 O 0.0637(12) 0.1388(5) 0.5423(5) 0.104(5) Uani 0.738(10) 1 d PD A 1
O9 O -0.0342(12) 0.1484(8) 0.4368(9) 0.169(9) Uani 0.738(10) 1 d PDU A 1
O10 O 0.1115(14) 0.1594(10) 0.4448(10) 0.212(12) Uani 0.738(10) 1 d PDU A 1
C80 C 0.0464(16) 0.2222(6) 0.4915(13) 0.172(9) Uiso 0.738(10) 1 d PD A 1
F16 F 0.0286(16) 0.2463(9) 0.4379(10) 0.199(9) Uiso 0.738(10) 1 d PD A 1
F17 F -0.0110(14) 0.2317(9) 0.5242(11) 0.211(10) Uiso 0.738(10) 1 d PD A 1
F18 F 0.1238(14) 0.2350(8) 0.5273(15) 0.302(17) Uiso 0.738(10) 1 d PD A 1
S2' S 0.0805(17) 0.1754(7) 0.4898(12) 0.111(3) Uani 0.262(10) 1 d PDU A 2
O8' O 0.1533(18) 0.1958(12) 0.5339(14) 0.104(5) Uani 0.262(10) 1 d PD A 2
O9' O 0.097(3) 0.1440(12) 0.443(2) 0.169(9) Uani 0.262(10) 1 d PD A 2
O10' O 0.0120(19) 0.1656(14) 0.5194(17) 0.091(11) Uani 0.262(10) 1 d PDU A 2
C80' C 0.037(3) 0.2221(11) 0.4374(16) 0.172(9) Uiso 0.262(10) 1 d PDU A 2
F16' F -0.041(2) 0.239(2) 0.433(3) 0.199(9) Uiso 0.262(10) 1 d PD A 2
F17' F 0.041(4) 0.2163(17) 0.3754(14) 0.38(4) Uiso 0.262(10) 1 d PDU A 2
F18' F 0.090(3) 0.2553(16) 0.461(2) 0.146(17) Uiso 0.262(10) 1 d PDU A 2
C81 C 0.8921(17) 0.4842(8) 0.4132(13) 0.156(9) Uani 1 1 d DU . .
H81A H 0.8555 0.5077 0.4254 0.234 Uiso 1 1 calc R . .
H81B H 0.9186 0.4661 0.4524 0.234 Uiso 1 1 calc R . .
H81C H 0.8575 0.4643 0.3791 0.234 Uiso 1 1 calc R . .
C82 C 0.9598(15) 0.5062(8) 0.3869(12) 0.150(9) Uani 1 1 d DU . .
H82A H 0.9965 0.5258 0.4211 0.179 Uiso 1 1 calc R . .
H82B H 0.9961 0.4830 0.3727 0.179 Uiso 1 1 calc R . .
C83 C 0.9744(18) 0.5587(10) 0.3033(15) 0.176(11) Uani 1 1 d DU . .
H83A H 1.0128 0.5387 0.2853 0.212 Uiso 1 1 calc R . .
H83B H 1.0086 0.5806 0.3352 0.212 Uiso 1 1 calc R . .
C84 C 0.907(2) 0.5827(11) 0.2478(17) 0.218(15) Uani 1 1 d DU . .
H84A H 0.8521 0.5664 0.2406 0.327 Uiso 1 1 calc R . .
H84B H 0.9261 0.5827 0.2067 0.327 Uiso 1 1 calc R . .
H84C H 0.8991 0.6142 0.2610 0.327 Uiso 1 1 calc R . .
O11 O 0.9158(9) 0.5329(5) 0.3318(8) 0.130(5) Uani 1 1 d D . .

loop_
_atom_site_aniso_label
_atom_site_aniso_U_11
_atom_site_aniso_U_22
_atom_site_aniso_U_33
_atom_site_aniso_U_23
_atom_site_aniso_U_13
_atom_site_aniso_U_12
Ir1 0.0332(2) 0.0362(2) 0.0327(2) 0.00727(15) 0.01210(16) 0.00700(15)
Ir2 0.0335(2) 0.0353(2) 0.0422(2) 0.01233(16) 0.02059(17) 0.00956(15)
Cu1 0.0302(6) 0.0308(6) 0.0281(5) 0.0004(4) 0.0081(4) 0.0055(4)
N1 0.025(4) 0.044(5) 0.029(4) -0.001(3) 0.005(3) 0.006(3)
N2 0.026(4) 0.031(4) 0.030(4) -0.002(3) 0.004(3) 0.008(3)
N3 0.032(4) 0.031(4) 0.029(4) 0.004(3) 0.003(3) 0.000(3)
N4 0.030(4) 0.040(4) 0.032(4) 0.011(4) 0.005(3) 0.005(3)
N5 0.027(4) 0.022(4) 0.040(4) -0.003(3) 0.009(3) 0.003(3)
N6 0.028(4) 0.030(4) 0.023(3) 0.000(3) 0.004(3) 0.007(3)
N7 0.042(5) 0.032(4) 0.031(4) -0.003(3) 0.009(3) 0.006(4)
N8 0.032(4) 0.038(4) 0.041(4) 0.021(4) 0.010(3) 0.009(4)
O1 0.030(3) 0.040(4) 0.027(3) 0.003(3) -0.001(3) -0.003(3)
O2 0.028(3) 0.054(4) 0.028(3) 0.006(3) 0.007(3) -0.007(3)
O3 0.023(3) 0.038(4) 0.039(4) 0.010(3) 0.016(3) 0.004(3)
O4 0.029(3) 0.043(4) 0.041(4) 0.006(3) 0.019(3) 0.001(3)
O5 0.098(8) 0.051(5) 0.127(9) -0.010(6) 0.042(7) 0.008(5)
O6 0.066(6) 0.089(7) 0.100(7) -0.036(6) 0.015(5) -0.010(5)
O7 0.055(5) 0.072(6) 0.105(7) -0.014(5) 0.037(5) 0.004(4)
P1 0.0375(15) 0.0527(17) 0.068(2) -0.0031(15) -0.0021(14) 0.0034(13)
P2 0.0530(17) 0.0641(19) 0.0348(14) 0.0000(14) 0.0063(12) 0.0016(15)
S1 0.0528(18) 0.0581(18) 0.073(2) -0.0169(16) 0.0161(15) 0.0125(14)
F1 0.075(5) 0.075(5) 0.072(5) 0.002(4) 0.011(4) -0.021(4)
F2 0.082(6) 0.096(6) 0.089(6) -0.008(5) 0.009(5) 0.028(5)
F3 0.058(4) 0.087(5) 0.056(4) 0.004(4) -0.003(3) 0.011(4)
F4 0.078(6) 0.082(6) 0.129(8) 0.004(5) 0.017(5) -0.021(5)
F5 0.054(4) 0.098(6) 0.095(6) -0.013(5) 0.017(4) 0.016(4)
F6 0.064(5) 0.112(7) 0.086(6) 0.032(5) 0.001(4) 0.001(5)
F7 0.094(6) 0.098(6) 0.047(4) 0.012(4) 0.018(4) -0.017(5)
F8 0.095(6) 0.062(5) 0.064(4) -0.015(4) 0.018(4) -0.007(4)
F9 0.087(6) 0.128(8) 0.075(5) 0.031(5) 0.023(5) 0.039(5)
F10 0.074(5) 0.081(5) 0.075(5) 0.000(4) 0.020(4) -0.016(4)
F11 0.072(5) 0.084(5) 0.052(4) -0.014(4) 0.005(3) -0.017(4)
F12 0.084(6) 0.070(5) 0.098(6) -0.004(5) -0.023(5) 0.015(4)
F13 0.131(9) 0.205(13) 0.127(9) 0.043(9) 0.073(8) 0.090(9)
F14 0.170(13) 0.211(15) 0.106(9) -0.076(10) -0.013(8) -0.001(11)
F15 0.202(13) 0.122(9) 0.116(8) 0.037(7) 0.059(8) 0.094(9)
C1 0.022(4) 0.035(5) 0.034(5) 0.002(4) 0.005(4) 0.004(4)
C2 0.022(4) 0.030(5) 0.031(5) 0.009(4) 0.007(4) 0.003(3)
C3 0.014(4) 0.040(5) 0.036(5) 0.001(4) 0.009(4) 0.000(4)
C4 0.030(5) 0.030(5) 0.034(5) 0.007(4) 0.008(4) 0.004(4)
C5 0.025(5) 0.065(7) 0.032(5) -0.001(5) 0.008(4) -0.013(5)
C6 0.028(5) 0.070(8) 0.049(6) -0.006(6) 0.007(5) -0.015(5)
C7 0.036(6) 0.079(8) 0.032(5) -0.012(5) -0.004(4) -0.002(5)
C8 0.033(5) 0.044(6) 0.039(5) 0.003(4) 0.013(4) 0.000(4)
C9 0.031(5) 0.030(5) 0.035(5) 0.003(4) 0.010(4) 0.009(4)
C10 0.038(5) 0.021(4) 0.027(4) 0.006(3) 0.011(4) 0.009(4)
C11 0.025(4) 0.026(4) 0.031(5) 0.006(4) 0.012(4) 0.007(3)
C12 0.032(5) 0.023(4) 0.037(5) 0.009(4) 0.008(4) 0.001(4)
C13 0.033(5) 0.037(5) 0.057(6) -0.003(5) 0.015(5) -0.001(4)
C14 0.034(6) 0.089(10) 0.066(8) -0.004(7) 0.018(6) -0.019(6)
C15 0.051(8) 0.139(15) 0.066(9) -0.001(9) 0.012(7) -0.030(9)
C16 0.055(8) 0.119(13) 0.054(8) -0.004(8) -0.005(6) -0.031(8)
C17 0.034(6) 0.086(9) 0.062(7) -0.008(7) 0.005(5) -0.009(6)
C18 0.028(5) 0.050(6) 0.042(6) 0.008(5) 0.004(4) 0.002(4)
C19 0.029(5) 0.048(6) 0.052(6) -0.008(5) 0.008(5) -0.004(4)
C20 0.037(6) 0.065(7) 0.041(6) -0.016(5) 0.012(5) -0.003(5)
C21 0.052(7) 0.076(8) 0.039(6) -0.008(6) 0.018(5) 0.000(6)
C22 0.051(6) 0.056(7) 0.042(6) 0.004(5) 0.016(5) 0.009(5)
C23 0.026(5) 0.041(5) 0.031(5) 0.001(4) 0.009(4) 0.005(4)
C24 0.025(4) 0.037(5) 0.031(5) 0.002(4) 0.005(4) 0.007(4)
C25 0.027(5) 0.058(6) 0.027(5) 0.009(5) -0.003(4) 0.001(4)
C26 0.021(4) 0.035(5) 0.040(5) 0.006(4) 0.001(4) 0.000(4)
C27 0.025(5) 0.036(5) 0.038(5) -0.007(4) 0.017(4) 0.005(4)
C28 0.025(4) 0.035(5) 0.032(5) 0.006(4) 0.007(4) 0.005(4)
C29 0.031(5) 0.031(5) 0.032(5) -0.001(4) 0.004(4) 0.012(4)
C30 0.050(6) 0.040(5) 0.031(5) -0.006(4) 0.006(4) 0.007(5)
C31 0.059(7) 0.055(7) 0.043(6) -0.023(5) 0.013(5) 0.007(6)
C32 0.047(6) 0.047(6) 0.030(5) 0.006(4) 0.005(4) -0.009(5)
C33 0.038(5) 0.031(5) 0.040(5) -0.002(4) 0.006(4) 0.005(4)
C34 0.037(6) 0.044(6) 0.048(6) 0.002(5) -0.005(5) 0.003(5)
C35 0.060(7) 0.032(5) 0.045(6) 0.000(5) -0.011(5) 0.016(5)
C36 0.024(4) 0.033(5) 0.039(5) 0.000(4) 0.006(4) 0.004(4)
C37 0.046(6) 0.047(6) 0.044(6) 0.019(5) 0.001(5) -0.001(5)
C38 0.047(6) 0.038(5) 0.035(5) 0.007(4) -0.005(4) 0.004(5)
C39 0.045(6) 0.031(5) 0.042(5) -0.002(4) 0.007(5) 0.014(4)
C40 0.029(5) 0.051(6) 0.049(6) -0.004(5) -0.002(4) 0.007(5)
C41 0.030(5) 0.049(7) 0.076(8) -0.011(6) 0.007(5) -0.004(5)
C42 0.035(5) 0.030(5) 0.058(6) -0.009(5) 0.010(5) -0.005(4)
C43 0.031(5) 0.034(5) 0.029(5) 0.001(4) 0.009(4) 0.001(4)
C44 0.031(5) 0.034(5) 0.015(4) -0.003(3) -0.001(3) 0.004(4)
C45 0.036(5) 0.040(5) 0.013(4) 0.010(4) -0.003(3) -0.004(4)
C46 0.034(5) 0.041(5) 0.029(5) 0.003(4) 0.007(4) 0.010(4)
C47 0.027(5) 0.033(5) 0.025(4) -0.002(4) 0.003(4) 0.004(4)
C48 0.024(4) 0.033(5) 0.025(4) 0.005(4) 0.008(3) 0.003(4)
C49 0.034(5) 0.037(5) 0.027(5) 0.001(4) 0.004(4) -0.001(4)
C50 0.034(5) 0.036(5) 0.051(6) 0.008(5) 0.004(4) 0.000(4)
C51 0.037(6) 0.071(8) 0.066(8) 0.005(7) -0.002(5) -0.009(6)
C52 0.065(8) 0.039(6) 0.076(8) -0.011(6) 0.010(7) -0.022(6)
C53 0.068(8) 0.031(5) 0.057(7) -0.001(5) 0.011(6) 0.004(5)
C54 0.038(5) 0.032(5) 0.034(5) 0.003(4) 0.010(4) -0.002(4)
C55 0.033(5) 0.026(5) 0.048(6) 0.011(4) 0.005(4) 0.007(4)
C56 0.031(5) 0.039(5) 0.038(5) 0.001(4) 0.014(4) 0.006(4)
C57 0.036(5) 0.033(5) 0.037(5) 0.006(4) -0.002(4) 0.006(4)
C58 0.032(5) 0.033(5) 0.050(6) 0.013(4) 0.005(4) -0.003(4)
C59 0.028(5) 0.072(8) 0.047(6) -0.012(5) 0.015(5) 0.015(5)
C60 0.040(6) 0.035(5) 0.049(6) 0.001(4) 0.013(5) 0.019(4)
C61 0.054(6) 0.036(5) 0.046(6) -0.008(5) 0.015(5) 0.011(5)
C62 0.078(8) 0.056(7) 0.035(6) -0.003(5) 0.021(6) 0.021(6)
C63 0.037(6) 0.053(6) 0.043(6) 0.002(5) 0.022(5) 0.008(5)
C64 0.042(7) 0.067(8) 0.085(9) -0.003(7) 0.016(6) 0.007(6)
C65 0.066(8) 0.057(8) 0.084(9) 0.022(7) 0.018(7) 0.026(6)
C66 0.067(8) 0.045(7) 0.102(11) -0.015(7) 0.027(8) 0.001(6)
C67 0.078(10) 0.113(12) 0.039(7) -0.025(7) -0.005(6) 0.024(9)
C68 0.082(10) 0.102(12) 0.075(9) 0.019(8) 0.053(8) 0.018(9)
C69 0.044(6) 0.057(7) 0.050(6) 0.014(5) 0.029(5) 0.007(5)
C70 0.038(6) 0.059(7) 0.072(8) 0.027(6) 0.030(6) 0.003(5)
C71 0.081(9) 0.040(6) 0.072(8) 0.029(6) 0.052(7) 0.009(6)
C72 0.055(7) 0.066(8) 0.053(7) 0.034(6) 0.032(6) 0.018(6)
C73 0.063(7) 0.058(7) 0.033(5) 0.017(5) 0.024(5) 0.005(6)
C74 0.064(8) 0.073(9) 0.092(10) 0.026(8) 0.046(8) 0.030(7)
C75 0.073(10) 0.095(11) 0.097(11) 0.030(9) 0.031(8) -0.026(8)
C76 0.145(15) 0.037(7) 0.097(11) 0.001(7) 0.057(11) 0.002(8)
C77 0.072(9) 0.106(12) 0.097(11) 0.052(10) 0.034(8) 0.024(9)
C78 0.112(13) 0.113(13) 0.043(7) 0.000(8) 0.028(8) -0.017(10)
C79 0.089(11) 0.076(10) 0.090(11) -0.013(9) 0.018(9) 0.020(9)
S2 0.183(9) 0.066(4) 0.094(4) -0.013(4) 0.054(6) 0.000(5)
O8 0.177(17) 0.091(10) 0.042(7) -0.013(7) 0.021(9) 0.005(10)
O9 0.240(18) 0.141(14) 0.124(13) 0.010(11) 0.042(13) -0.070(13)
O10 0.31(2) 0.23(2) 0.133(14) -0.051(14) 0.135(15) 0.010(16)
S2' 0.183(9) 0.066(4) 0.094(4) -0.013(4) 0.054(6) 0.000(5)
O8' 0.177(17) 0.091(10) 0.042(7) -0.013(7) 0.021(9) 0.005(10)
O9' 0.240(18) 0.141(14) 0.124(13) 0.010(11) 0.042(13) -0.070(13)
O10' 0.101(18) 0.13(2) 0.045(15) 0.024(15) 0.020(14) -0.042(15)
C81 0.196(18) 0.124(15) 0.147(16) 0.020(13) 0.041(14) 0.034(14)
C82 0.133(15) 0.129(15) 0.158(16) -0.022(13) -0.019(13) 0.033(13)
C83 0.176(17) 0.168(17) 0.203(18) -0.073(15) 0.079(15) -0.040(15)
C84 0.25(2) 0.19(2) 0.23(2) 0.000(17) 0.078(17) -0.011(17)
O11 0.122(11) 0.120(11) 0.154(13) -0.024(10) 0.048(10) -0.033(9)

loop_
_atom_type_symbol
_atom_type_description
_atom_type_scat_dispersion_real
_atom_type_scat_dispersion_imag
_atom_type_scat_source
C C 0.0033 0.0016 'International Tables Vol C Tables 4.2.6.8 and 6.1.1.4'
H H 0.0000 0.0000 'International Tables Vol C Tables 4.2.6.8 and 6.1.1.4'
N N 0.0061 0.0033 'International Tables Vol C Tables 4.2.6.8 and 6.1.1.4'
O O 0.0106 0.0060 'International Tables Vol C Tables 4.2.6.8 and 6.1.1.4'
F F 0.0171 0.0103 'International Tables Vol C Tables 4.2.6.8 and 6.1.1.4'
P P 0.1023 0.0942 'International Tables Vol C Tables 4.2.6.8 and 6.1.1.4'
Cu Cu 0.3201 1.2651 'International Tables Vol C Tables 4.2.6.8 and 6.1.1.4'
Ir Ir -1.4442 7.9887 'International Tables Vol C Tables 4.2.6.8 and 6.1.1.4'
S S 0.1246 0.1234 'International Tables Vol C Tables 4.2.6.8 and 6.1.1.4'

loop_
_geom_angle_atom_site_label_1
_geom_angle_atom_site_label_2
_geom_angle_atom_site_label_3
_geom_angle
_geom_angle_site_symmetry_1
_geom_angle_site_symmetry_3
O2 Ir1 O1 83.6(2) . .
O2 Ir1 N4 84.5(3) . .
O1 Ir1 N4 84.3(3) . .
O2 Ir1 C59 95.6(3) . .
O1 Ir1 C59 159.3(4) . .
N4 Ir1 C59 116.3(4) . .
O2 Ir1 C60 96.9(3) . .
O1 Ir1 C60 119.0(3) . .
N4 Ir1 C60 156.8(4) . .
C59 Ir1 C60 40.4(4) . .
O2 Ir1 C63 127.6(3) . .
O1 Ir1 C63 148.6(3) . .
N4 Ir1 C63 94.5(3) . .
C59 Ir1 C63 39.0(4) . .
C60 Ir1 C63 66.2(4) . .
O2 Ir1 C61 130.0(3) . .
O1 Ir1 C61 99.1(3) . .
N4 Ir1 C61 145.5(4) . .
C59 Ir1 C61 65.7(4) . .
C60 Ir1 C61 38.5(4) . .
C63 Ir1 C61 65.1(4) . .
O2 Ir1 C62 161.0(4) . .
O1 Ir1 C62 111.3(4) . .
N4 Ir1 C62 108.1(4) . .
C59 Ir1 C62 66.3(4) . .
C60 Ir1 C62 65.8(4) . .
C63 Ir1 C62 39.5(4) . .
C61 Ir1 C62 38.7(4) . .
O3 Ir2 O4 85.2(2) . .
O3 Ir2 N8 83.8(3) . 3_576
O4 Ir2 N8 83.6(3) . 3_576
O3 Ir2 C70 157.3(3) . .
O4 Ir2 C70 97.6(4) . .
N8 Ir2 C70 118.9(4) 3_576 .
O3 Ir2 C73 109.8(4) . .
O4 Ir2 C73 162.8(4) . .
N8 Ir2 C73 106.0(4) 3_576 .
C70 Ir2 C73 65.3(5) . .
O3 Ir2 C69 147.4(4) . .
O4 Ir2 C69 127.2(4) . .
N8 Ir2 C69 94.8(4) 3_576 .
C70 Ir2 C69 38.5(5) . .
C73 Ir2 C69 39.3(4) . .
O3 Ir2 C71 116.8(4) . .
O4 Ir2 C71 100.9(4) . .
N8 Ir2 C71 159.1(4) 3_576 .
C70 Ir2 C71 40.5(4) . .
C73 Ir2 C71 65.1(5) . .
C69 Ir2 C71 66.1(4) . .
O3 Ir2 C72 97.2(3) . .
O4 Ir2 C72 133.6(4) . .
N8 Ir2 C72 142.8(4) 3_576 .
C70 Ir2 C72 64.7(4) . .
C73 Ir2 C72 38.7(4) . .
C69 Ir2 C72 64.8(4) . .
C71 Ir2 C72 37.5(5) . .
N6 Cu1 N2 178.5(3) . .
N6 Cu1 N3 103.3(3) . .
N2 Cu1 N3 78.2(3) . .
N6 Cu1 N1 99.5(3) . .
N2 Cu1 N1 79.0(3) . .
N3 Cu1 N1 157.0(3) . .
N6 Cu1 N5 77.6(3) . .
N2 Cu1 N5 102.6(3) . .
N3 Cu1 N5 94.1(3) . .
N1 Cu1 N5 88.8(3) . .
N6 Cu1 N7 77.3(3) . .
N2 Cu1 N7 102.4(3) . .
N3 Cu1 N7 90.6(3) . .
N1 Cu1 N7 96.3(3) . .
N5 Cu1 N7 154.9(3) . .
C19 N1 C23 118.9(8) . .
C19 N1 Cu1 128.2(7) . .
C23 N1 Cu1 112.4(6) . .
C24 N2 C28 121.3(8) . .
C24 N2 Cu1 118.8(6) . .
C28 N2 Cu1 119.9(6) . .
C33 N3 C29 117.5(8) . .
C33 N3 Cu1 129.0(6) . .
C29 N3 Cu1 113.5(6) . .
C34 N4 C38 117.5(8) . .
C34 N4 Ir1 120.9(7) . .
C38 N4 Ir1 121.4(6) . .
C43 N5 C39 117.7(8) . .
C43 N5 Cu1 113.1(6) . .
C39 N5 Cu1 128.7(6) . .
C44 N6 C48 119.4(7) . .
C44 N6 Cu1 120.0(6) . .
C48 N6 Cu1 120.6(6) . .
C53 N7 C49 117.6(9) . .
C53 N7 Cu1 129.9(7) . .
C49 N7 Cu1 112.5(6) . .
C58 N8 C54 119.4(8) . .
C58 N8 Ir2 121.5(6) . 3_576
C54 N8 Ir2 118.8(6) . 3_576
C1 O1 Ir1 129.1(6) . .
C3 O2 Ir1 129.4(6) . .
C10 O3 Ir2 129.1(6) . .
C12 O4 Ir2 129.9(6) . .
F1 P1 F5 89.6(5) . .
F1 P1 F3 90.6(4) . .
F5 P1 F3 89.8(4) . .
F1 P1 F4 178.7(5) . .
F5 P1 F4 91.8(5) . .
F3 P1 F4 89.6(5) . .
F1 P1 F2 91.9(5) . .
F5 P1 F2 178.4(5) . .
F3 P1 F2 90.9(4) . .
F4 P1 F2 86.8(5) . .
F1 P1 F6 90.0(4) . .
F5 P1 F6 91.3(5) . .
F3 P1 F6 178.7(5) . .
F4 P1 F6 89.7(5) . .
F2 P1 F6 88.0(5) . .
F12 P2 F11 90.5(4) . .
F12 P2 F9 179.1(6) . .
F11 P2 F9 89.5(5) . .
F12 P2 F7 91.1(5) . .
F11 P2 F7 90.3(4) . .
F9 P2 F7 88.0(5) . .
F12 P2 F10 91.5(5) . .
F11 P2 F10 91.5(4) . .
F9 P2 F10 89.4(5) . .
F7 P2 F10 176.9(5) . .
F12 P2 F8 89.2(4) . .
F11 P2 F8 179.2(5) . .
F9 P2 F8 90.8(5) . .
F7 P2 F8 90.4(4) . .
F10 P2 F8 87.8(4) . .
O7 S1 O5 116.6(6) . .
O7 S1 O6 113.4(6) . .
O5 S1 O6 115.2(7) . .
O7 S1 C79 103.3(7) . .
O5 S1 C79 103.1(7) . .
O6 S1 C79 102.7(8) . .
O1 C1 C2 127.2(8) . .
O1 C1 C18 114.9(8) . .
C2 C1 C18 118.0(8) . .
C3 C2 C1 120.3(8) . .
C3 C2 C11 119.7(8) . .
C1 C2 C11 120.0(8) . .
O2 C3 C2 125.3(8) . .
O2 C3 C4 114.2(7) . .
C2 C3 C4 120.5(8) . .
C9 C4 C5 119.2(8) . .
C9 C4 C3 120.7(8) . .
C5 C4 C3 120.0(8) . .
C6 C5 C4 120.9(9) . .
C5 C6 C7 119.9(9) . .
C8 C7 C6 120.5(9) . .
C7 C8 C9 120.3(9) . .
C4 C9 C8 119.2(8) . .
C4 C9 C10 119.8(8) . .
C8 C9 C10 121.0(8) . .
O3 C10 C11 126.8(8) . .
O3 C10 C9 112.9(8) . .
C11 C10 C9 120.3(8) . .
C12 C11 C10 121.0(8) . .
C12 C11 C2 120.4(8) . .
C10 C11 C2 118.5(8) . .
O4 C12 C11 126.7(8) . .
O4 C12 C13 114.3(8) . .
C11 C12 C13 119.0(8) . .
C14 C13 C18 116.8(10) . .
C14 C13 C12 121.8(10) . .
C18 C13 C12 121.5(9) . .
C15 C14 C13 122.4(12) . .
C16 C15 C14 121.0(13) . .
C15 C16 C17 120.2(12) . .
C16 C17 C18 119.3(12) . .
C13 C18 C17 120.1(9) . .
C13 C18 C1 120.9(9) . .
C17 C18 C1 119.0(9) . .
N1 C19 C20 121.6(11) . .
C19 C20 C21 119.4(11) . .
C20 C21 C22 120.4(10) . .
C23 C22 C21 117.8(11) . .
N1 C23 C22 121.8(9) . .
N1 C23 C24 114.4(8) . .
C22 C23 C24 123.6(9) . .
N2 C24 C25 121.4(8) . .
N2 C24 C23 115.0(8) . .
C25 C24 C23 123.4(8) . .
C26 C25 C24 118.4(9) . .
C25 C26 C27 120.4(9) . .
C25 C26 C36 119.4(8) . .
C27 C26 C36 120.1(9) . .
C26 C27 C28 118.2(8) . .
N2 C28 C27 120.4(8) . .
N2 C28 C29 114.8(8) . .
C27 C28 C29 124.8(8) . .
N3 C29 C30 122.3(9) . .
N3 C29 C28 113.6(8) . .
C30 C29 C28 124.1(8) . .
C31 C30 C29 118.6(9) . .
C30 C31 C32 120.6(9) . .
C33 C32 C31 117.3(9) . .
N3 C33 C32 123.6(9) . .
N4 C34 C35 122.4(10) . .
C36 C35 C34 121.0(9) . .
C35 C36 C37 116.3(9) . .
C35 C36 C26 123.0(8) . .
C37 C36 C26 120.7(9) . .
C36 C37 C38 120.2(10) . .
N4 C38 C37 122.4(9) . .
N5 C39 C40 123.5(9) . .
C39 C40 C41 117.9(9) . .
C40 C41 C42 120.4(10) . .
C41 C42 C43 118.1(9) . .
N5 C43 C42 122.4(8) . .
N5 C43 C44 114.3(8) . .
C42 C43 C44 123.3(8) . .
N6 C44 C45 120.6(8) . .
N6 C44 C43 114.8(7) . .
C45 C44 C43 124.5(8) . .
C44 C45 C46 122.3(9) . .
C45 C46 C47 115.6(8) . .
C45 C46 C56 121.5(9) . .
C47 C46 C56 122.9(8) . .
C48 C47 C46 120.1(8) . .
N6 C48 C47 122.0(8) . .
N6 C48 C49 115.1(7) . .
C47 C48 C49 122.9(8) . .
N7 C49 C50 122.8(9) . .
N7 C49 C48 114.3(8) . .
C50 C49 C48 122.9(8) . .
C49 C50 C51 117.3(10) . .
C52 C51 C50 120.3(11) . .
C51 C52 C53 117.8(10) . .
N7 C53 C52 124.0(10) . .
N8 C54 C55 119.7(9) . .
C56 C55 C54 122.1(9) . .
C55 C56 C57 116.7(9) . .
C55 C56 C46 121.9(8) . .
C57 C56 C46 121.5(9) . .
C58 C57 C56 119.4(9) . .
N8 C58 C57 122.5(9) . .
C63 C59 C64 127.4(12) . .
C63 C59 C60 107.2(9) . .
C64 C59 C60 125.3(11) . .
C63 C59 Ir1 70.9(6) . .
C64 C59 Ir1 123.9(8) . .
C60 C59 Ir1 70.0(5) . .
C61 C60 C59 107.1(9) . .
C61 C60 C65 127.9(11) . .
C59 C60 C65 125.0(10) . .
C61 C60 Ir1 71.6(5) . .
C59 C60 Ir1 69.6(5) . .
C65 C60 Ir1 125.0(8) . .
C60 C61 C62 110.3(10) . .
C60 C61 C66 126.1(11) . .
C62 C61 C66 123.5(11) . .
C60 C61 Ir1 69.9(5) . .
C62 C61 Ir1 70.8(6) . .
C66 C61 Ir1 123.3(8) . .
C61 C62 C63 106.6(10) . .
C61 C62 C67 125.1(13) . .
C63 C62 C67 128.0(12) . .
C61 C62 Ir1 70.6(6) . .
C63 C62 Ir1 69.6(6) . .
C67 C62 Ir1 129.9(9) . .
C59 C63 C62 108.8(10) . .
C59 C63 C68 124.5(11) . .
C62 C63 C68 126.6(11) . .
C59 C63 Ir1 70.0(6) . .
C62 C63 Ir1 70.9(6) . .
C68 C63 Ir1 127.1(8) . .
C70 C69 C73 107.3(10) . .
C70 C69 C74 125.6(12) . .
C73 C69 C74 127.0(12) . .
C70 C69 Ir2 69.6(6) . .
C73 C69 Ir2 69.9(6) . .
C74 C69 Ir2 123.6(8) . .
C69 C70 C71 108.6(11) . .
C69 C70 C75 128.0(11) . .
C71 C70 C75 123.4(13) . .
C69 C70 Ir2 71.9(6) . .
C71 C70 Ir2 71.0(6) . .
C75 C70 Ir2 122.8(8) . .
C72 C71 C76 128.9(13) . .
C72 C71 C70 106.1(11) . .
C76 C71 C70 124.9(14) . .
C72 C71 Ir2 71.7(6) . .
C76 C71 Ir2 125.8(9) . .
C70 C71 Ir2 68.5(6) . .
C71 C72 C73 110.4(10) . .
C71 C72 C77 124.8(13) . .
C73 C72 C77 124.7(13) . .
C71 C72 Ir2 70.9(6) . .
C73 C72 Ir2 69.6(6) . .
C77 C72 Ir2 124.8(8) . .
C72 C73 C69 107.5(11) . .
C72 C73 C78 126.9(13) . .
C69 C73 C78 125.1(12) . .
C72 C73 Ir2 71.7(6) . .
C69 C73 Ir2 70.8(6) . .
C78 C73 Ir2 129.0(8) . .
F13 C79 F14 110.1(15) . .
F13 C79 F15 106.7(16) . .
F14 C79 F15 105.6(15) . .
F13 C79 S1 112.2(12) . .
F14 C79 S1 110.3(14) . .
F15 C79 S1 111.6(11) . .
O9 S2 O8 115.9(11) . .
O9 S2 O10 106.1(11) . .
O8 S2 O10 111.5(12) . .
O9 S2 C80 112.2(14) . .
O8 S2 C80 113.2(11) . .
O10 S2 C80 95.9(15) . .
F16 C80 F17 107.3(17) . .
F16 C80 F18 107.9(17) . .
F17 C80 F18 109.4(18) . .
F16 C80 S2 117(2) . .
F17 C80 S2 104.7(19) . .
F18 C80 S2 110.6(16) . .
O9' S2' O10' 117.5(17) . .
O9' S2' O8' 117.0(17) . .
O10' S2' O8' 114.2(15) . .
O9' S2' C80' 101.0(14) . .
O10' S2' C80' 101.0(14) . .
O8' S2' C80' 102.0(14) . .
F18' C80' F17' 106.4(16) . .
F18' C80' F16' 105.3(16) . .
F17' C80' F16' 104.8(15) . .
F18' C80' S2' 103(3) . .
F17' C80' S2' 113.1(19) . .
F16' C80' S2' 123(3) . .
O11 C82 C81 105.6(18) . .
O11 C83 C84 98(2) . .
C82 O11 C83 112(2) . .

loop_
_geom_bond_atom_site_label_1
_geom_bond_atom_site_label_2
_geom_bond_distance
_geom_bond_site_symmetry_2
Ir1 O2 2.058(6) .
Ir1 O1 2.077(6) .
Ir1 N4 2.106(8) .
Ir1 C59 2.116(9) .
Ir1 C60 2.122(9) .
Ir1 C63 2.129(10) .
Ir1 C61 2.144(10) .
Ir1 C62 2.147(10) .
Ir2 O3 2.046(6) .
Ir2 O4 2.065(7) .
Ir2 N8 2.116(7) 3_576
Ir2 C70 2.117(10) .
Ir2 C73 2.134(10) .
Ir2 C69 2.146(10) .
Ir2 C71 2.152(10) .
Ir2 C72 2.162(10) .
Cu1 N6 1.959(7) .
Cu1 N2 1.959(7) .
Cu1 N3 2.147(7) .
Cu1 N1 2.151(7) .
Cu1 N5 2.184(7) .
Cu1 N7 2.214(8) .
N1 C19 1.330(13) .
N1 C23 1.343(12) .
N2 C24 1.334(11) .
N2 C28 1.344(11) .
N3 C33 1.348(12) .
N3 C29 1.358(11) .
N4 C34 1.322(12) .
N4 C38 1.324(13) .
N5 C43 1.339(11) .
N5 C39 1.347(12) .
N6 C44 1.351(11) .
N6 C48 1.357(11) .
N7 C53 1.322(13) .
N7 C49 1.351(12) .
N8 C58 1.323(12) .
N8 C54 1.354(12) .
N8 Ir2 2.116(7) 3_576
O1 C1 1.278(11) .
O2 C3 1.291(10) .
O3 C10 1.307(10) .
O4 C12 1.278(11) .
O5 S1 1.400(10) .
O6 S1 1.441(10) .
O7 S1 1.394(9) .
P1 F1 1.574(8) .
P1 F5 1.578(8) .
P1 F3 1.590(7) .
P1 F4 1.618(9) .
P1 F2 1.627(9) .
P1 F6 1.629(8) .
P2 F12 1.577(8) .
P2 F11 1.584(7) .
P2 F9 1.585(8) .
P2 F7 1.607(8) .
P2 F10 1.610(8) .
P2 F8 1.611(7) .
S1 C79 1.807(18) .
F13 C79 1.302(18) .
F14 C79 1.314(19) .
F15 C79 1.332(18) .
C1 C2 1.433(12) .
C1 C18 1.469(13) .
C2 C3 1.403(12) .
C2 C11 1.480(13) .
C3 C4 1.442(12) .
C4 C9 1.385(12) .
C4 C5 1.391(12) .
C5 C6 1.360(13) .
C6 C7 1.397(15) .
C7 C8 1.343(14) .
C8 C9 1.418(13) .
C9 C10 1.466(13) .
C10 C11 1.415(12) .
C11 C12 1.407(13) .
C12 C13 1.455(14) .
C13 C14 1.372(14) .
C13 C18 1.397(14) .
C14 C15 1.356(17) .
C15 C16 1.328(19) .
C16 C17 1.374(17) .
C17 C18 1.403(15) .
C19 C20 1.346(14) .
C20 C21 1.350(17) .
C21 C22 1.368(16) .
C22 C23 1.360(13) .
C23 C24 1.494(13) .
C24 C25 1.388(14) .
C25 C26 1.382(14) .
C26 C27 1.393(13) .
C26 C36 1.477(13) .
C27 C28 1.402(12) .
C28 C29 1.484(12) .
C29 C30 1.375(13) .
C30 C31 1.354(15) .
C31 C32 1.404(15) .
C32 C33 1.357(14) .
C34 C35 1.363(14) .
C35 C36 1.359(14) .
C36 C37 1.370(13) .
C37 C38 1.373(14) .
C39 C40 1.366(14) .
C40 C41 1.373(15) .
C41 C42 1.373(14) .
C42 C43 1.387(13) .
C43 C44 1.482(12) .
C44 C45 1.352(12) .
C45 C46 1.406(13) .
C46 C47 1.414(13) .
C46 C56 1.452(13) .
C47 C48 1.364(12) .
C48 C49 1.484(12) .
C49 C50 1.376(13) .
C50 C51 1.404(15) .
C51 C52 1.355(17) .
C52 C53 1.382(17) .
C54 C55 1.388(13) .
C55 C56 1.361(13) .
C56 C57 1.403(13) .
C57 C58 1.377(13) .
C59 C63 1.419(15) .
C59 C64 1.454(16) .
C59 C60 1.464(16) .
C60 C61 1.407(14) .
C60 C65 1.511(16) .
C61 C62 1.420(15) .
C61 C66 1.520(16) .
C62 C63 1.447(17) .
C62 C67 1.483(16) .
C63 C68 1.468(17) .
C69 C70 1.407(17) .
C69 C73 1.440(16) .
C69 C74 1.481(15) .
C70 C71 1.478(16) .
C70 C75 1.526(18) .
C71 C72 1.385(18) .
C71 C76 1.441(18) .
C72 C73 1.423(16) .
C72 C77 1.520(17) .
C73 C78 1.473(19) .
S2 O9 1.407(14) .
S2 O8 1.407(12) .
S2 O10 1.517(14) .
S2 C80 1.761(17) .
C80 F16 1.291(17) .
C80 F17 1.307(18) .
C80 F18 1.341(18) .
S2' O9' 1.410(17) .
S2' O10' 1.419(17) .
S2' O8' 1.431(17) .
S2' C80' 1.786(18) .
C80' F18' 1.308(19) .
C80' F17' 1.318(19) .
C80' F16' 1.338(19) .
C81 C82 1.483(18) .
C82 O11 1.424(16) .
C83 O11 1.45(3) .
C83 C84 1.550(18) .

loop_
_platon_squeeze_void_nr
_platon_squeeze_void_average_x
_platon_squeeze_void_average_y
_platon_squeeze_void_average_z
_platon_squeeze_void_volume
_platon_squeeze_void_count_electrons
1 -0.036 0.250 0.960 659.9 80.0
2 -0.002 0.750 0.078 660.0 79.6
3 0.152 0.491 0.294 44.4 -1.9
4 0.347 -0.009 0.206 44.4 -3.5
5 0.652 0.009 0.794 44.3 -1.9
6 0.847 0.509 0.706 44.4 -3.2
